data_4336521
loop_
_publ_author_name
'Kassem Beydoun'
'Moussa Zaarour'
'J. A. Gareth Williams'
'Thierry Roisnel'
'Vincent Dorcet'
'Aur\'elien Planchat'
'Abdou Boucekkine'
'Denis Jacquemin'
'Henri Doucet'
'V\'eronique Guerchais'

_publ_section_title
;
 Palladium-Catalyzed Direct Arylation of Luminescent Bis-Cyclometalated
 Iridium(III) Complexes Incorporating C^N- or O^O-Coordinating
 Thiophene-Based Ligands: an Efficient Method for Color Tuning
;
_journal_name_full 'Inorganic Chemistry'
_journal_page_first 12416
_journal_page_last 12428
_journal_paper_doi 10.1021/ic401208p
_journal_volume 52
_journal_year 2013
_chemical_compound_source 'synthesis as described'
_chemical_formula_moiety 'C41 H25 Ir N4 O2 S4, C1 H2 Cl2'
_chemical_formula_sum 'C42 H27 Cl2 Ir N4 O2 S4'
_chemical_formula_weight 1011.02
_chemical_name_systematic
;
 ?
;
_space_group_IT_number 2
_symmetry_cell_setting triclinic
_symmetry_Int_Tables_number 2
_symmetry_space_group_name_Hall '-P 1'
_symmetry_space_group_name_H-M 'P -1'
_atom_sites_solution_hydrogens geom
_atom_sites_solution_primary direct
_atom_sites_solution_secondary difmap
_audit_conform_dict_location ftp://ftp.iucr.org/pub/cif_core.dic
_audit_conform_dict_name cif_core.dic
_audit_conform_dict_version 2.3
_audit_creation_date 2012-02-13T17:33:53-00:00
_audit_creation_method 'WinGX routine CIF_UPDATE'
_cell_angle_alpha 112.030(2)
_cell_angle_beta 106.407(3)
_cell_angle_gamma 111.969(3)
_cell_formula_units_Z 2
_cell_length_a 12.4712(8)
_cell_length_b 12.6001(7)
_cell_length_c 16.7180(9)
_cell_measurement_reflns_used 9432
_cell_measurement_temperature 150(2)
_cell_measurement_theta_max 27.49
_cell_measurement_theta_min 2.55
_cell_measurement_wavelength 0.71073
_cell_volume 1966.4(2)
_computing_cell_refinement 'Bruker APEX2 (Bruker, 2006)'
_computing_data_collection 'Bruker APEX2 (Bruker, 2006)'
_computing_data_reduction 'Bruker APEX2 (Bruker, 2006)'
_computing_molecular_graphics 'Ortep-3 for Windows (Farrugia, 1997)'
_computing_publication_material
;
           WinGX publication routines (Farrugia, 1999),
           CRYSCAL (T. Roisnel, local program)
;
_computing_structure_refinement 'SHELXL-97 (Sheldrick, 1997)'
_computing_structure_solution 'SIR97 (Altomare et al., 1999)'
_diffrn_ambient_temperature 150(2)
_diffrn_detector 'CCD plate'
_diffrn_measured_fraction_theta_full 0.989
_diffrn_measured_fraction_theta_max 0.989
_diffrn_measurement_device_type 'APEXII, Bruker-AXS'
_diffrn_measurement_method 'CCD rotation images, thin slices'
_diffrn_radiation_monochromator graphite
_diffrn_radiation_probe x-ray
_diffrn_radiation_type MoK\a
_diffrn_radiation_wavelength 0.71073
_diffrn_reflns_av_R_equivalents 0.0376
_diffrn_reflns_av_unetI/netI 0.0349
_diffrn_reflns_limit_h_max 16
_diffrn_reflns_limit_h_min -16
_diffrn_reflns_limit_k_max 16
_diffrn_reflns_limit_k_min -16
_diffrn_reflns_limit_l_max 21
_diffrn_reflns_limit_l_min -20
_diffrn_reflns_number 32082
_diffrn_reflns_theta_full 27.48
_diffrn_reflns_theta_max 27.48
_diffrn_reflns_theta_min 3.06
_exptl_absorpt_coefficient_mu 3.786
_exptl_absorpt_correction_T_max 0.685
_exptl_absorpt_correction_T_min 0.452
_exptl_absorpt_correction_type multi-scan
_exptl_absorpt_process_details
;
  [Sheldrick, G.M. (2002). SADABS Bruker AXS Inc., Madison, Wisconsin, USA]
;
_exptl_crystal_colour red
_exptl_crystal_density_diffrn 1.708
_exptl_crystal_description prism
_exptl_crystal_F_000 996
_exptl_crystal_size_max 0.48
_exptl_crystal_size_mid 0.36
_exptl_crystal_size_min 0.1
_refine_diff_density_max 0.861
_refine_diff_density_min -0.648
_refine_diff_density_rms 0.086
_refine_ls_extinction_method none
_refine_ls_goodness_of_fit_ref 1.048
_refine_ls_hydrogen_treatment constr
_refine_ls_matrix_type full
_refine_ls_number_parameters 498
_refine_ls_number_reflns 8925
_refine_ls_number_restraints 0
_refine_ls_restrained_S_all 1.048
_refine_ls_R_factor_all 0.025
_refine_ls_R_factor_gt 0.0218
_refine_ls_shift/su_max 0.002
_refine_ls_shift/su_mean 0
_refine_ls_structure_factor_coef Fsqd
_refine_ls_weighting_details 'calc w=1/[\s^2^(Fo^2^)+(0.0270P)^2^+0.3854P] where P=(Fo^2^+2Fc^2^)/3'
_refine_ls_weighting_scheme calc
_refine_ls_wR_factor_gt 0.0536
_refine_ls_wR_factor_ref 0.055
_reflns_number_gt 8264
_reflns_number_total 8925
_reflns_threshold_expression >2sigma(I)
_cod_data_source_file ic401208p_si_002.cif
_cod_data_source_block K1011
_cod_database_code 4336521

loop_
_symmetry_equiv_pos_as_xyz
'x, y, z'
'-x, -y, -z'

loop_
_atom_site_label
_atom_site_type_symbol
_atom_site_fract_x
_atom_site_fract_y
_atom_site_fract_z
_atom_site_U_iso_or_equiv
_atom_site_adp_type
_atom_site_occupancy
_atom_site_symmetry_multiplicity
_atom_site_calc_flag
_atom_site_refinement_flags
Ir1 Ir 0.127304(9) 0.115439(9) 0.302097(6) 0.01828(4) Uani 1 1 d .
S1 S 0.07257(6) -0.28652(6) 0.23352(5) 0.02284(13) Uani 1 1 d .
S2 S 0.35786(6) -0.00172(6) 0.47264(5) 0.02310(13) Uani 1 1 d .
S3 S 0.30348(6) 0.25927(6) 0.13774(5) 0.02258(13) Uani 1 1 d .
S4 S -0.04752(7) 0.14397(7) 0.04198(5) 0.02607(14) Uani 1 1 d .
O1 O 0.19212(17) 0.32351(18) 0.38293(13) 0.0242(4) Uani 1 1 d .
O2 O 0.00316(18) 0.07756(19) 0.36672(14) 0.0283(4) Uani 1 1 d .
N1 N -0.4771(3) -0.9673(3) -0.28537(19) 0.0441(7) Uani 1 1 d .
C2 C -0.4057(3) -0.8610(3) -0.2171(2) 0.0321(6) Uani 1 1 d .
C3 C -0.3145(3) -0.7231(3) -0.12944(19) 0.0265(5) Uani 1 1 d .
C4 C -0.3401(3) -0.6215(3) -0.1200(2) 0.0299(6) Uani 1 1 d .
H4 H -0.4174 -0.6418 -0.1705 0.036 Uiso 1 1 calc R
C5 C -0.2521(3) -0.4911(3) -0.0367(2) 0.0286(6) Uani 1 1 d .
H5 H -0.2697 -0.4222 -0.0307 0.034 Uiso 1 1 calc R
C6 C -0.1380(2) -0.4588(2) 0.03867(18) 0.0221(5) Uani 1 1 d .
C7 C -0.1142(3) -0.5628(3) 0.02748(19) 0.0257(5) Uani 1 1 d .
H7 H -0.0371 -0.5431 0.0778 0.031 Uiso 1 1 calc R
C8 C -0.2010(3) -0.6926(3) -0.0552(2) 0.0276(6) Uani 1 1 d .
H8 H -0.1833 -0.7616 -0.0617 0.033 Uiso 1 1 calc R
C9 C -0.0456(2) -0.3190(3) 0.12621(18) 0.0216(5) Uani 1 1 d .
C10 C -0.0363(2) -0.2012(2) 0.13823(18) 0.0214(5) Uani 1 1 d .
H10 H -0.0932 -0.2 0.0874 0.026 Uiso 1 1 calc R
C11 C 0.0652(2) -0.0808(3) 0.23287(18) 0.0197(5) Uani 1 1 d .
C12 C 0.1307(2) -0.1151(2) 0.29143(18) 0.0210(5) Uani 1 1 d .
C13 C 0.2408(2) -0.0041(2) 0.38574(18) 0.0203(5) Uani 1 1 d .
N14 N 0.2646(2) 0.1186(2) 0.40729(15) 0.0198(4) Uani 1 1 d .
C15 C 0.3851(2) 0.2233(3) 0.49418(18) 0.0207(5) Uani 1 1 d .
C16 C 0.4430(2) 0.3629(2) 0.53401(18) 0.0235(5) Uani 1 1 d .
H16 H 0.3996 0.3961 0.5034 0.028 Uiso 1 1 calc R
C17 C 0.5653(3) 0.4509(3) 0.61939(19) 0.0267(5) Uani 1 1 d .
H17 H 0.6064 0.5461 0.6476 0.032 Uiso 1 1 calc R
C18 C 0.6297(3) 0.4037(3) 0.66506(19) 0.0284(6) Uani 1 1 d .
H18 H 0.7134 0.4672 0.724 0.034 Uiso 1 1 calc R
C19 C 0.5743(3) 0.2664(3) 0.62631(18) 0.0247(5) Uani 1 1 d .
H19 H 0.6188 0.2344 0.6573 0.03 Uiso 1 1 calc R
C20 C 0.4508(3) 0.1760(2) 0.54008(18) 0.0219(5) Uani 1 1 d .
N21 N 1.0223(2) 0.4240(3) 0.23510(19) 0.0367(6) Uani 1 1 d .
C22 C 0.9210(3) 0.3940(3) 0.2309(2) 0.0285(6) Uani 1 1 d .
C23 C 0.7936(3) 0.3568(3) 0.22593(19) 0.0256(5) Uani 1 1 d .
C24 C 0.7447(3) 0.2750(3) 0.2602(2) 0.0272(6) Uani 1 1 d .
H24 H 0.7943 0.2431 0.2863 0.033 Uiso 1 1 calc R
C25 C 0.6234(3) 0.2405(3) 0.25608(19) 0.0246(5) Uani 1 1 d .
H25 H 0.5896 0.1833 0.2785 0.03 Uiso 1 1 calc R
C26 C 0.5494(2) 0.2881(2) 0.21952(18) 0.0216(5) Uani 1 1 d .
C27 C 0.6000(3) 0.3706(3) 0.1855(2) 0.0314(6) Uani 1 1 d .
H27 H 0.5516 0.4045 0.1609 0.038 Uiso 1 1 calc R
C28 C 0.7208(3) 0.4033(3) 0.1874(2) 0.0320(6) Uani 1 1 d .
H28 H 0.7534 0.4572 0.1624 0.038 Uiso 1 1 calc R
C29 C 0.4207(2) 0.2485(2) 0.21516(18) 0.0214(5) Uani 1 1 d .
C30 C 0.3738(2) 0.1978(2) 0.26657(18) 0.0205(5) Uani 1 1 d .
H30 H 0.4244 0.1848 0.3121 0.025 Uiso 1 1 calc R
C31 C 0.2437(2) 0.1668(2) 0.24557(18) 0.0196(5) Uani 1 1 d .
C32 C 0.1934(2) 0.1946(2) 0.17558(18) 0.0197(5) Uani 1 1 d .
C33 C 0.0587(2) 0.1544(2) 0.14153(17) 0.0198(5) Uani 1 1 d .
C35 C -0.1353(2) 0.0500(2) 0.13875(18) 0.0225(5) Uani 1 1 d .
N34 N 0.0005(2) 0.1032(2) 0.18476(15) 0.0206(4) Uani 1 1 d .
C36 C -0.2251(3) -0.0207(3) 0.1615(2) 0.0299(6) Uani 1 1 d .
H36 H -0.1954 -0.0316 0.215 0.036 Uiso 1 1 calc R
C37 C -0.3586(3) -0.0747(3) 0.1042(2) 0.0360(7) Uani 1 1 d .
H37 H -0.4215 -0.125 0.1176 0.043 Uiso 1 1 calc R
C38 C -0.4019(3) -0.0558(3) 0.0265(2) 0.0360(7) Uani 1 1 d .
H38 H -0.4938 -0.0924 -0.0114 0.043 Uiso 1 1 calc R
C39 C -0.3130(3) 0.0152(3) 0.0041(2) 0.0319(6) Uani 1 1 d .
H39 H -0.3425 0.0291 -0.0479 0.038 Uiso 1 1 calc R
C40 C -0.1793(3) 0.0658(3) 0.05965(19) 0.0255(5) Uani 1 1 d .
C41 C 0.2067(3) 0.5246(3) 0.4801(2) 0.0388(7) Uani 1 1 d .
H41A H 0.3006 0.574 0.5292 0.058 Uiso 1 1 calc R
H41B H 0.1596 0.553 0.5126 0.058 Uiso 1 1 calc R
H41C H 0.1991 0.5448 0.4283 0.058 Uiso 1 1 calc R
C42 C 0.1465(3) 0.3739(3) 0.43439(19) 0.0285(6) Uani 1 1 d .
C43 C 0.0507(3) 0.3039(3) 0.4539(2) 0.0422(8) Uani 1 1 d .
H43 H 0.024 0.355 0.4919 0.051 Uiso 1 1 calc R
C44 C -0.0096(3) 0.1675(3) 0.4238(2) 0.0378(7) Uani 1 1 d .
C45 C -0.1050(4) 0.1136(4) 0.4588(3) 0.0684(12) Uani 1 1 d .
H45A H -0.1963 0.0565 0.4037 0.103 Uiso 1 1 calc R
H45B H -0.0955 0.19 0.5129 0.103 Uiso 1 1 calc R
H45C H -0.0847 0.0594 0.4825 0.103 Uiso 1 1 calc R
C51 C -0.2072(4) -0.2538(4) 0.2711(3) 0.0472(8) Uani 1 1 d .
H51A H -0.1517 -0.2931 0.2717 0.057 Uiso 1 1 calc R
H51B H -0.1507 -0.1573 0.2939 0.057 Uiso 1 1 calc R
Cl1 Cl -0.33984(9) -0.34362(10) 0.14823(7) 0.0544(2) Uani 1 1 d .
Cl2 Cl -0.26798(13) -0.26331(11) 0.35173(8) 0.0781(3) Uani 1 1 d .

loop_
_atom_site_aniso_label
_atom_site_aniso_U_11
_atom_site_aniso_U_22
_atom_site_aniso_U_33
_atom_site_aniso_U_23
_atom_site_aniso_U_13
_atom_site_aniso_U_12
Ir1 0.01533(5) 0.02078(6) 0.02100(6) 0.01303(4) 0.00937(4) 0.00961(4)
S1 0.0212(3) 0.0213(3) 0.0234(3) 0.0131(3) 0.0081(3) 0.0104(3)
S2 0.0207(3) 0.0233(3) 0.0233(3) 0.0140(3) 0.0074(3) 0.0113(3)
S3 0.0224(3) 0.0277(3) 0.0271(3) 0.0194(3) 0.0148(3) 0.0149(3)
S4 0.0243(3) 0.0338(4) 0.0249(3) 0.0184(3) 0.0103(3) 0.0184(3)
O1 0.0220(9) 0.0253(9) 0.0253(9) 0.0133(8) 0.0110(8) 0.0135(8)
O2 0.0237(10) 0.0331(10) 0.0320(10) 0.0188(9) 0.0180(8) 0.0143(9)
N1 0.0518(18) 0.0273(14) 0.0342(15) 0.0160(13) 0.0132(13) 0.0118(14)
C2 0.0357(16) 0.0294(15) 0.0305(15) 0.0188(14) 0.0166(13) 0.0141(14)
C3 0.0276(14) 0.0246(13) 0.0242(13) 0.0136(11) 0.0147(12) 0.0096(12)
C4 0.0238(14) 0.0308(15) 0.0265(14) 0.0133(12) 0.0078(12) 0.0132(13)
C5 0.0307(15) 0.0281(14) 0.0280(14) 0.0146(12) 0.0127(12) 0.0187(13)
C6 0.0207(12) 0.0235(13) 0.0223(13) 0.0134(11) 0.0122(11) 0.0098(11)
C7 0.0262(14) 0.0288(14) 0.0261(14) 0.0179(12) 0.0130(12) 0.0150(12)
C8 0.0317(15) 0.0247(13) 0.0303(14) 0.0171(12) 0.0160(12) 0.0157(12)
C9 0.0182(12) 0.0274(13) 0.0208(12) 0.0140(11) 0.0107(10) 0.0120(11)
C10 0.0177(12) 0.0275(13) 0.0220(12) 0.0152(11) 0.0108(10) 0.0120(11)
C11 0.0149(11) 0.0272(13) 0.0229(12) 0.0170(11) 0.0120(10) 0.0109(11)
C12 0.0186(12) 0.0204(12) 0.0246(13) 0.0135(11) 0.0109(11) 0.0095(11)
C13 0.0178(12) 0.0252(13) 0.0236(12) 0.0161(11) 0.0115(10) 0.0127(11)
N14 0.0166(10) 0.0207(10) 0.0204(10) 0.0123(9) 0.0084(9) 0.0079(9)
C15 0.0177(12) 0.0255(13) 0.0209(12) 0.0136(11) 0.0114(10) 0.0109(11)
C16 0.0220(13) 0.0239(13) 0.0263(13) 0.0160(11) 0.0118(11) 0.0117(11)
C17 0.0262(14) 0.0204(13) 0.0242(13) 0.0090(11) 0.0118(11) 0.0083(11)
C18 0.0217(13) 0.0279(14) 0.0214(13) 0.0097(11) 0.0066(11) 0.0081(12)
C19 0.0234(13) 0.0286(14) 0.0209(13) 0.0139(11) 0.0077(11) 0.0147(12)
C20 0.0225(13) 0.0208(12) 0.0226(13) 0.0125(11) 0.0121(11) 0.0104(11)
N21 0.0255(13) 0.0396(14) 0.0457(15) 0.0242(13) 0.0188(12) 0.0161(12)
C22 0.0278(14) 0.0284(14) 0.0347(15) 0.0191(12) 0.0181(13) 0.0156(12)
C23 0.0206(13) 0.0236(13) 0.0274(14) 0.0106(11) 0.0127(11) 0.0103(11)
C24 0.0248(14) 0.0294(14) 0.0315(14) 0.0166(12) 0.0145(12) 0.0175(12)
C25 0.0236(13) 0.0268(13) 0.0300(14) 0.0185(12) 0.0160(11) 0.0139(12)
C26 0.0193(12) 0.0221(12) 0.0225(13) 0.0119(11) 0.0115(10) 0.0096(11)
C27 0.0252(14) 0.0345(15) 0.0461(17) 0.0290(14) 0.0190(13) 0.0177(13)
C28 0.0257(14) 0.0340(15) 0.0456(17) 0.0278(14) 0.0215(13) 0.0149(13)
C29 0.0210(12) 0.0227(12) 0.0253(13) 0.0150(11) 0.0129(11) 0.0126(11)
C30 0.0191(12) 0.0215(12) 0.0244(13) 0.0140(11) 0.0112(10) 0.0118(11)
C31 0.0204(12) 0.0169(11) 0.0208(12) 0.0098(10) 0.0103(10) 0.0097(10)
C32 0.0181(12) 0.0196(12) 0.0223(12) 0.0116(10) 0.0106(10) 0.0101(10)
C33 0.0207(12) 0.0202(12) 0.0188(12) 0.0100(10) 0.0090(10) 0.0124(11)
C35 0.0190(12) 0.0224(12) 0.0253(13) 0.0114(11) 0.0097(11) 0.0131(11)
N34 0.0177(10) 0.0193(10) 0.0221(11) 0.0102(9) 0.0085(9) 0.0096(9)
C36 0.0235(14) 0.0284(14) 0.0390(16) 0.0191(13) 0.0153(12) 0.0140(12)
C37 0.0219(14) 0.0337(16) 0.0487(18) 0.0205(15) 0.0165(14) 0.0141(13)
C38 0.0189(13) 0.0325(15) 0.0398(17) 0.0117(14) 0.0066(13) 0.0135(13)
C39 0.0260(14) 0.0325(15) 0.0311(15) 0.0136(13) 0.0074(12) 0.0190(13)
C40 0.0222(13) 0.0232(13) 0.0270(14) 0.0104(11) 0.0096(11) 0.0139(12)
C41 0.0473(19) 0.0337(16) 0.0381(17) 0.0158(14) 0.0244(15) 0.0252(16)
C42 0.0281(14) 0.0314(15) 0.0256(14) 0.0138(12) 0.0113(12) 0.0189(13)
C43 0.049(2) 0.0454(19) 0.0453(19) 0.0214(16) 0.0357(17) 0.0308(17)
C44 0.0367(17) 0.0444(18) 0.0413(17) 0.0241(15) 0.0284(15) 0.0216(15)
C45 0.080(3) 0.059(2) 0.089(3) 0.038(2) 0.074(3) 0.035(2)
C51 0.049(2) 0.049(2) 0.062(2) 0.0351(18) 0.0403(19) 0.0279(18)
Cl1 0.0482(5) 0.0606(5) 0.0729(6) 0.0470(5) 0.0351(5) 0.0300(5)
Cl2 0.0984(9) 0.0713(7) 0.0788(7) 0.0432(6) 0.0693(7) 0.0362(7)

loop_
_atom_type_symbol
_atom_type_description
_atom_type_scat_dispersion_real
_atom_type_scat_dispersion_imag
_atom_type_scat_source
C C 0.0033 0.0016 'International Tables Vol C Tables 4.2.6.8 and 6.1.1.4'
H H 0 0 'International Tables Vol C Tables 4.2.6.8 and 6.1.1.4'
N N 0.0061 0.0033 'International Tables Vol C Tables 4.2.6.8 and 6.1.1.4'
O O 0.0106 0.006 'International Tables Vol C Tables 4.2.6.8 and 6.1.1.4'
S S 0.1246 0.1234 'International Tables Vol C Tables 4.2.6.8 and 6.1.1.4'
Ir Ir -1.4442 7.9887 'International Tables Vol C Tables 4.2.6.8 and 6.1.1.4'
Cl Cl 0.1484 0.1585 'International Tables Vol C Tables 4.2.6.8 and 6.1.1.4'

loop_
_geom_angle_atom_site_label_1
_geom_angle_atom_site_label_2
_geom_angle_atom_site_label_3
_geom_angle
C31 Ir1 C11 96.21(9)
C31 Ir1 N34 79.73(9)
C11 Ir1 N34 96.51(9)
C31 Ir1 N14 93.68(9)
C11 Ir1 N14 79.76(9)
N34 Ir1 N14 172.10(7)
C31 Ir1 O1 86.79(8)
C11 Ir1 O1 176.53(7)
N34 Ir1 O1 85.74(7)
N14 Ir1 O1 98.32(7)
C31 Ir1 O2 174.72(8)
C11 Ir1 O2 88.87(8)
N34 Ir1 O2 98.29(8)
N14 Ir1 O2 88.65(7)
O1 Ir1 O2 88.18(7)
C12 S1 C9 90.29(12)
C13 S2 C20 89.77(12)
C32 S3 C29 90.66(11)
C33 S4 C40 89.69(12)
C42 O1 Ir1 126.24(17)
C44 O2 Ir1 124.36(18)
N1 C2 C3 179.2(4)
C8 C3 C4 119.8(2)
C8 C3 C2 119.7(2)
C4 C3 C2 120.4(3)
C5 C4 C3 119.6(2)
C5 C4 H4 120.2
C3 C4 H4 120.2
C4 C5 C6 121.3(2)
C4 C5 H5 119.3
C6 C5 H5 119.3
C5 C6 C7 118.0(2)
C5 C6 C9 120.2(2)
C7 C6 C9 121.8(2)
C8 C7 C6 121.0(2)
C8 C7 H7 119.5
C6 C7 H7 119.5
C7 C8 C3 120.2(2)
C7 C8 H8 119.9
C3 C8 H8 119.9
C10 C9 C6 128.7(2)
C10 C9 S1 111.18(19)
C6 C9 S1 120.17(18)
C9 C10 C11 114.9(2)
C9 C10 H10 122.5
C11 C10 H10 122.5
C12 C11 C10 109.2(2)
C12 C11 Ir1 114.14(18)
C10 C11 Ir1 136.60(18)
C11 C12 C13 115.6(2)
C11 C12 S1 114.42(19)
C13 C12 S1 129.78(18)
N14 C13 C12 115.4(2)
N14 C13 S2 114.63(18)
C12 C13 S2 129.71(18)
C13 N14 C15 111.9(2)
C13 N14 Ir1 114.48(16)
C15 N14 Ir1 133.37(16)
N14 C15 C16 126.4(2)
N14 C15 C20 113.2(2)
C16 C15 C20 120.4(2)
C17 C16 C15 117.8(2)
C17 C16 H16 121.1
C15 C16 H16 121.1
C16 C17 C18 121.7(2)
C16 C17 H17 119.2
C18 C17 H17 119.2
C19 C18 C17 121.2(2)
C19 C18 H18 119.4
C17 C18 H18 119.4
C18 C19 C20 117.9(2)
C18 C19 H19 121
C20 C19 H19 121
C19 C20 C15 121.0(2)
C19 C20 S2 128.60(19)
C15 C20 S2 110.35(19)
N21 C22 C23 179.7(4)
C24 C23 C28 120.2(2)
C24 C23 C22 119.8(2)
C28 C23 C22 120.0(2)
C25 C24 C23 119.7(2)
C25 C24 H24 120.2
C23 C24 H24 120.2
C24 C25 C26 121.2(2)
C24 C25 H25 119.4
C26 C25 H25 119.4
C25 C26 C27 118.5(2)
C25 C26 C29 119.9(2)
C27 C26 C29 121.6(2)
C28 C27 C26 120.6(2)
C28 C27 H27 119.7
C26 C27 H27 119.7
C23 C28 C27 119.8(2)
C23 C28 H28 120.1
C27 C28 H28 120.1
C30 C29 C26 127.3(2)
C30 C29 S3 111.34(18)
C26 C29 S3 121.35(18)
C29 C30 C31 114.2(2)
C29 C30 H30 122.9
C31 C30 H30 122.9
C32 C31 C30 110.4(2)
C32 C31 Ir1 113.45(17)
C30 C31 Ir1 135.63(18)
C31 C32 C33 115.2(2)
C31 C32 S3 113.39(18)
C33 C32 S3 131.17(18)
N34 C33 C32 115.8(2)
N34 C33 S4 114.38(18)
C32 C33 S4 129.37(18)
N34 C35 C36 125.8(2)
N34 C35 C40 113.5(2)
C36 C35 C40 120.6(2)
C33 N34 C35 112.2(2)
C33 N34 Ir1 113.94(16)
C35 N34 Ir1 133.81(17)
C37 C36 C35 118.5(3)
C37 C36 H36 120.8
C35 C36 H36 120.8
C36 C37 C38 120.7(3)
C36 C37 H37 119.7
C38 C37 H37 119.7
C39 C38 C37 121.1(3)
C39 C38 H38 119.5
C37 C38 H38 119.5
C38 C39 C40 118.2(3)
C38 C39 H39 120.9
C40 C39 H39 120.9
C39 C40 C35 120.8(3)
C39 C40 S4 128.9(2)
C35 C40 S4 110.19(19)
C42 C41 H41A 109.5
C42 C41 H41B 109.5
H41A C41 H41B 109.5
C42 C41 H41C 109.5
H41A C41 H41C 109.5
H41B C41 H41C 109.5
O1 C42 C43 126.1(3)
O1 C42 C41 115.0(2)
C43 C42 C41 118.8(2)
C44 C43 C42 127.1(3)
C44 C43 H43 116.4
C42 C43 H43 116.4
O2 C44 C43 127.5(3)
O2 C44 C45 113.8(3)
C43 C44 C45 118.7(3)
C44 C45 H45A 109.5
C44 C45 H45B 109.5
H45A C45 H45B 109.5
C44 C45 H45C 109.5
H45A C45 H45C 109.5
H45B C45 H45C 109.5
Cl2 C51 Cl1 110.88(19)
Cl2 C51 H51A 109.5
Cl1 C51 H51A 109.5
Cl2 C51 H51B 109.5
Cl1 C51 H51B 109.5
H51A C51 H51B 108.1

loop_
_geom_bond_atom_site_label_1
_geom_bond_atom_site_label_2
_geom_bond_distance
Ir1 C31 1.988(2)
Ir1 C11 1.992(2)
Ir1 N34 2.052(2)
Ir1 N14 2.055(2)
Ir1 O1 2.1195(17)
Ir1 O2 2.1379(17)
S1 C12 1.729(2)
S1 C9 1.750(2)
S2 C13 1.726(2)
S2 C20 1.748(3)
S3 C32 1.729(2)
S3 C29 1.744(2)
S4 C33 1.733(2)
S4 C40 1.744(3)
O1 C42 1.267(3)
O2 C44 1.276(3)
N1 C2 1.130(4)
C2 C3 1.460(4)
C3 C8 1.391(4)
C3 C4 1.395(4)
C4 C5 1.384(4)
C4 H4 0.95
C5 C6 1.396(4)
C5 H5 0.95
C6 C7 1.406(3)
C6 C9 1.472(4)
C7 C8 1.375(4)
C7 H7 0.95
C8 H8 0.95
C9 C10 1.376(3)
C10 C11 1.428(4)
C10 H10 0.95
C11 C12 1.394(3)
C12 C13 1.419(3)
C13 N14 1.337(3)
N14 C15 1.398(3)
C15 C16 1.399(3)
C15 C20 1.403(3)
C16 C17 1.383(4)
C16 H16 0.95
C17 C18 1.390(4)
C17 H17 0.95
C18 C19 1.380(4)
C18 H18 0.95
C19 C20 1.396(4)
C19 H19 0.95
N21 C22 1.148(3)
C22 C23 1.445(4)
C23 C24 1.390(4)
C23 C28 1.391(4)
C24 C25 1.381(3)
C24 H24 0.95
C25 C26 1.398(3)
C25 H25 0.95
C26 C27 1.399(3)
C26 C29 1.462(3)
C27 C28 1.393(4)
C27 H27 0.95
C28 H28 0.95
C29 C30 1.381(3)
C30 C31 1.418(3)
C30 H30 0.95
C31 C32 1.394(3)
C32 C33 1.417(3)
C33 N34 1.327(3)
C35 N34 1.392(3)
C35 C36 1.393(4)
C35 C40 1.399(4)
C36 C37 1.384(4)
C36 H36 0.95
C37 C38 1.402(4)
C37 H37 0.95
C38 C39 1.384(4)
C38 H38 0.95
C39 C40 1.391(4)
C39 H39 0.95
C41 C42 1.507(4)
C41 H41A 0.98
C41 H41B 0.98
C41 H41C 0.98
C42 C43 1.400(4)
C43 C44 1.393(4)
C43 H43 0.95
C44 C45 1.520(4)
C45 H45A 0.98
C45 H45B 0.98
C45 H45C 0.98
C51 Cl2 1.742(3)
C51 Cl1 1.781(4)
C51 H51A 0.99
C51 H51B 0.99

loop_
_geom_torsion_atom_site_label_1
_geom_torsion_atom_site_label_2
_geom_torsion_atom_site_label_3
_geom_torsion_atom_site_label_4
_geom_torsion
C31 Ir1 O1 C42 171.8(2)
C11 Ir1 O1 C42 -38.6(13)
N34 Ir1 O1 C42 91.9(2)
N14 Ir1 O1 C42 -94.9(2)
O2 Ir1 O1 C42 -6.5(2)
C31 Ir1 O2 C44 -14.2(9)
C11 Ir1 O2 C44 -178.1(2)
N34 Ir1 O2 C44 -81.7(2)
N14 Ir1 O2 C44 102.1(2)
O1 Ir1 O2 C44 3.7(2)
N1 C2 C3 C8 -17E1(10)
N1 C2 C3 C4 1E1(3)
C8 C3 C4 C5 0.0(4)
C2 C3 C4 C5 -179.6(3)
C3 C4 C5 C6 -0.2(4)
C4 C5 C6 C7 0.3(4)
C4 C5 C6 C9 179.6(2)
C5 C6 C7 C8 -0.1(4)
C9 C6 C7 C8 -179.4(2)
C6 C7 C8 C3 -0.2(4)
C4 C3 C8 C7 0.2(4)
C2 C3 C8 C7 179.8(2)
C5 C6 C9 C10 -16.3(4)
C7 C6 C9 C10 163.0(2)
C5 C6 C9 S1 163.7(2)
C7 C6 C9 S1 -17.0(3)
C12 S1 C9 C10 0.09(19)
C12 S1 C9 C6 -179.9(2)
C6 C9 C10 C11 -179.7(2)
S1 C9 C10 C11 0.3(3)
C9 C10 C11 C12 -0.6(3)
C9 C10 C11 Ir1 -176.28(19)
C31 Ir1 C11 C12 99.94(18)
N34 Ir1 C11 C12 -179.75(17)
N14 Ir1 C11 C12 7.30(17)
O1 Ir1 C11 C12 -49.5(13)
O2 Ir1 C11 C12 -81.53(18)
C31 Ir1 C11 C10 -84.5(3)
N34 Ir1 C11 C10 -4.2(3)
N14 Ir1 C11 C10 -177.1(3)
O1 Ir1 C11 C10 126.0(12)
O2 Ir1 C11 C10 94.0(2)
C10 C11 C12 C13 175.8(2)
Ir1 C11 C12 C13 -7.5(3)
C10 C11 C12 S1 0.6(3)
Ir1 C11 C12 S1 177.41(11)
C9 S1 C12 C11 -0.4(2)
C9 S1 C12 C13 -174.7(2)
C11 C12 C13 N14 2.1(3)
S1 C12 C13 N14 176.34(18)
C11 C12 C13 S2 -171.48(19)
S1 C12 C13 S2 2.7(4)
C20 S2 C13 N14 -3.16(19)
C20 S2 C13 C12 170.5(2)
C12 C13 N14 C15 -171.1(2)
S2 C13 N14 C15 3.5(3)
C12 C13 N14 Ir1 4.1(3)
S2 C13 N14 Ir1 178.69(10)
C31 Ir1 N14 C13 -101.96(18)
C11 Ir1 N14 C13 -6.31(17)
N34 Ir1 N14 C13 -68.8(6)
O1 Ir1 N14 C13 170.75(16)
O2 Ir1 N14 C13 82.78(17)
C31 Ir1 N14 C15 71.9(2)
C11 Ir1 N14 C15 167.6(2)
N34 Ir1 N14 C15 105.1(5)
O1 Ir1 N14 C15 -15.3(2)
O2 Ir1 N14 C15 -103.3(2)
C13 N14 C15 C16 175.9(2)
Ir1 N14 C15 C16 1.9(4)
C13 N14 C15 C20 -1.9(3)
Ir1 N14 C15 C20 -175.89(17)
N14 C15 C16 C17 -178.0(2)
C20 C15 C16 C17 -0.3(4)
C15 C16 C17 C18 -0.1(4)
C16 C17 C18 C19 0.6(4)
C17 C18 C19 C20 -0.5(4)
C18 C19 C20 C15 0.1(4)
C18 C19 C20 S2 178.6(2)
N14 C15 C20 C19 178.3(2)
C16 C15 C20 C19 0.3(4)
N14 C15 C20 S2 -0.5(3)
C16 C15 C20 S2 -178.41(19)
C13 S2 C20 C19 -176.7(2)
C13 S2 C20 C15 1.94(19)
N21 C22 C23 C24 -12E1(10)
N21 C22 C23 C28 6E1(8)
C28 C23 C24 C25 -0.2(4)
C22 C23 C24 C25 179.5(2)
C23 C24 C25 C26 -1.1(4)
C24 C25 C26 C27 0.9(4)
C24 C25 C26 C29 179.4(2)
C25 C26 C27 C28 0.5(4)
C29 C26 C27 C28 -177.9(3)
C24 C23 C28 C27 1.6(4)
C22 C23 C28 C27 -178.1(3)
C26 C27 C28 C23 -1.8(4)
C25 C26 C29 C30 18.9(4)
C27 C26 C29 C30 -162.7(3)
C25 C26 C29 S3 -160.0(2)
C27 C26 C29 S3 18.4(3)
C32 S3 C29 C30 -0.25(19)
C32 S3 C29 C26 178.8(2)
C26 C29 C30 C31 -179.1(2)
S3 C29 C30 C31 -0.2(3)
C29 C30 C31 C32 0.6(3)
C29 C30 C31 Ir1 -170.58(19)
C11 Ir1 C31 C32 107.95(18)
N34 Ir1 C31 C32 12.42(17)
N14 Ir1 C31 C32 -171.96(18)
O1 Ir1 C31 C32 -73.82(18)
O2 Ir1 C31 C32 -55.9(9)
C11 Ir1 C31 C30 -81.0(3)
N34 Ir1 C31 C30 -176.6(3)
N14 Ir1 C31 C30 -1.0(3)
O1 Ir1 C31 C30 97.2(2)
O2 Ir1 C31 C30 115.1(8)
C30 C31 C32 C33 173.8(2)
Ir1 C31 C32 C33 -12.9(3)
C30 C31 C32 S3 -0.8(3)
Ir1 C31 C32 S3 172.50(11)
C29 S3 C32 C31 0.62(19)
C29 S3 C32 C33 -172.9(2)
C31 C32 C33 N34 3.9(3)
S3 C32 C33 N34 177.41(19)
C31 C32 C33 S4 -167.92(18)
S3 C32 C33 S4 5.5(4)
C40 S4 C33 N34 0.10(19)
C40 S4 C33 C32 172.1(2)
C32 C33 N34 C35 -172.2(2)
S4 C33 N34 C35 0.9(3)
C32 C33 N34 Ir1 6.6(3)
S4 C33 N34 Ir1 179.74(10)
C36 C35 N34 C33 174.2(2)
C40 C35 N34 C33 -1.8(3)
C36 C35 N34 Ir1 -4.3(4)
C40 C35 N34 Ir1 179.71(17)
C31 Ir1 N34 C33 -10.57(17)
C11 Ir1 N34 C33 -105.73(17)
N14 Ir1 N34 C33 -44.3(6)
O1 Ir1 N34 C33 76.93(17)
O2 Ir1 N34 C33 164.47(16)
C31 Ir1 N34 C35 167.9(2)
C11 Ir1 N34 C35 72.7(2)
N14 Ir1 N34 C35 134.2(5)
O1 Ir1 N34 C35 -104.6(2)
O2 Ir1 N34 C35 -17.1(2)
N34 C35 C36 C37 -175.9(2)
C40 C35 C36 C37 -0.1(4)
C35 C36 C37 C38 -1.4(4)
C36 C37 C38 C39 1.0(4)
C37 C38 C39 C40 1.1(4)
C38 C39 C40 C35 -2.6(4)
C38 C39 C40 S4 173.3(2)
N34 C35 C40 C39 178.4(2)
C36 C35 C40 C39 2.2(4)
N34 C35 C40 S4 1.8(3)
C36 C35 C40 S4 -174.4(2)
C33 S4 C40 C39 -177.3(3)
C33 S4 C40 C35 -1.09(19)
Ir1 O1 C42 C43 4.9(4)
Ir1 O1 C42 C41 -177.14(17)
O1 C42 C43 C44 2.2(5)
C41 C42 C43 C44 -175.7(3)
Ir1 O2 C44 C43 0.9(5)
Ir1 O2 C44 C45 179.5(2)
C42 C43 C44 O2 -5.5(6)
C42 C43 C44 C45 176.0(4)
